data_4074291
loop_
_publ_author_name
'Wendell, Lauren T.'
'Bender, John'
'He, Xuyang'
'Noll, Bruce C.'
'Henderson, Kenneth W.'

_publ_section_title
;
 Heterodimetallic Alkaline Earth Metal Amides:&#x00A0; Synthesis,
 Structure, and Solvent-Induced Charge Separation of Homoleptic
 Calcium&#x2212;Magnesium Hexamethyldisilazide
;
_journal_issue 21
_journal_name_full Organometallics
_journal_page_first 4953
_journal_paper_doi 10.1021/om060521g
_journal_volume 25
_journal_year 2006
_chemical_compound_source synthesized
_chemical_formula_moiety 'C24 H72 Ca Mg N4 Si8'
_chemical_formula_sum 'C24 H72 Ca Mg N4 Si8'
_chemical_formula_weight 705.97
_chemical_melting_point 396
_space_group_IT_number 2
_symmetry_cell_setting triclinic
_symmetry_Int_Tables_number 2
_symmetry_space_group_name_Hall '-P 1'
_symmetry_space_group_name_H-M 'P -1'
_atom_sites_solution_hydrogens geom
_atom_sites_solution_primary direct
_atom_sites_solution_secondary difmap
_audit_creation_method SHELXL-97
_cell_angle_alpha 87.541(2)
_cell_angle_beta 85.780(3)
_cell_angle_gamma 69.550(2)
_cell_formula_units_Z 2
_cell_length_a 9.1640(3)
_cell_length_b 12.1080(4)
_cell_length_c 21.6540(8)
_cell_measurement_reflns_used 3329
_cell_measurement_temperature 220(2)
_cell_measurement_theta_max 26.2851
_cell_measurement_theta_min 2.3766
_cell_volume 2244.77(14)
_computing_cell_refinement 'APEX2/SAINT (Bruker, 2004)'
_computing_data_collection 'APEX2 (Bruker, 2004)'
_computing_data_reduction 'SAINT/XPREP (Bruker, 2004; Sheldrick, 2003)'
_computing_molecular_graphics 'XP (Sheldrick, 1998)'
_computing_publication_material 'XCIF (Sheldrick, 2001)'
_computing_structure_refinement 'SHELXL-97 (Sheldrick, 1997)'
_computing_structure_solution 'SHELXS-97 (Sheldrick, 1990)'
_diffrn_ambient_temperature 220(2)
_diffrn_detector_area_resol_mean 8.33
_diffrn_measured_fraction_theta_full 0.934
_diffrn_measured_fraction_theta_max 0.934
_diffrn_measurement_device_type 'Bruker SMART APEX CCD diffractometer'
_diffrn_measurement_method '\w and \f scans'
_diffrn_radiation_monochromator graphite
_diffrn_radiation_probe x-ray
_diffrn_radiation_type MoK\a
_diffrn_radiation_wavelength 0.71073
_diffrn_reflns_av_R_equivalents 0.0255
_diffrn_reflns_av_sigmaI/netI 0.0599
_diffrn_reflns_limit_h_max 11
_diffrn_reflns_limit_h_min -10
_diffrn_reflns_limit_k_max 15
_diffrn_reflns_limit_k_min -15
_diffrn_reflns_limit_l_max 25
_diffrn_reflns_limit_l_min -27
_diffrn_reflns_number 12520
_diffrn_reflns_theta_full 26.35
_diffrn_reflns_theta_max 26.35
_diffrn_reflns_theta_min 1.89
_diffrn_source 'fine-focus sealed tube'
_diffrn_source_type 'Siemans KFFMO2K-90'
_exptl_absorpt_coefficient_mu 0.386
_exptl_absorpt_correction_T_max 0.9106
_exptl_absorpt_correction_T_min 0.8851
_exptl_absorpt_correction_type multi-scan
_exptl_absorpt_process_details 'Blessing, R.H. (1995) Acta Cryst. A51, 33-38.'
_exptl_crystal_colour colorless
_exptl_crystal_density_diffrn 1.044
_exptl_crystal_density_method 'not measured'
_exptl_crystal_description block
_exptl_crystal_F_000 776
_exptl_crystal_recrystallization_method 'dissolved in toluene, reduced volume, added hexanes, filtered, cooled to 253K'
_exptl_crystal_size_max 0.32
_exptl_crystal_size_mid 0.31
_exptl_crystal_size_min 0.25
_refine_diff_density_max 0.365
_refine_diff_density_min -0.353
_refine_diff_density_rms 0.061
_refine_ls_extinction_method none
_refine_ls_goodness_of_fit_ref 1.055
_refine_ls_hydrogen_treatment constr
_refine_ls_matrix_type full
_refine_ls_number_parameters 407
_refine_ls_number_reflns 8562
_refine_ls_number_restraints 43
_refine_ls_restrained_S_all 1.063
_refine_ls_R_factor_all 0.0853
_refine_ls_R_factor_gt 0.0544
_refine_ls_shift/su_max 0.000
_refine_ls_shift/su_mean 0.000
_refine_ls_structure_factor_coef Fsqd
_refine_ls_weighting_details 'calc w=1/[\s^2^(Fo^2^)+(0.0442P)^2^+1.7299P] where P=(Fo^2^+2Fc^2^)/3'
_refine_ls_weighting_scheme calc
_refine_ls_wR_factor_gt 0.1102
_refine_ls_wR_factor_ref 0.1243
_reflns_number_gt 6106
_reflns_number_total 8562
_reflns_threshold_expression >2sigma(I)
_cod_data_source_file om060521gsi20060614_121210.cif
_cod_data_source_block lw12dis
_cod_original_cell_volume 2244.77(13)
_cod_database_code 4074291

loop_
_symmetry_equiv_pos_as_xyz
'x, y, z'
'-x, -y, -z'

loop_
_atom_site_label
_atom_site_type_symbol
_atom_site_fract_x
_atom_site_fract_y
_atom_site_fract_z
_atom_site_U_iso_or_equiv
_atom_site_adp_type
_atom_site_occupancy
_atom_site_symmetry_multiplicity
_atom_site_calc_flag
_atom_site_refinement_flags
_atom_site_disorder_assembly
_atom_site_disorder_group
Ca1 Ca 0.24077(8) 1.07475(5) 0.20638(3) 0.03067(17) Uani 1 1 d . . .
Mg1 Mg 0.35453(12) 0.83641(8) 0.29069(4) 0.0241(2) Uani 1 1 d . . .
N1 N 0.2476(3) 1.0147(2) 0.32133(11) 0.0252(6) Uani 1 1 d . . .
N2 N 0.3948(3) 0.8636(2) 0.19374(11) 0.0258(6) Uani 1 1 d . . .
N3 N 0.1180(3) 1.2208(2) 0.13882(12) 0.0324(6) Uani 1 1 d . A .
N4 N 0.3680(3) 0.6851(2) 0.33425(12) 0.0330(6) Uani 1 1 d . . .
Si1 Si 0.05122(10) 1.09861(8) 0.33697(4) 0.0308(2) Uani 1 1 d . . .
Si2 Si 0.37030(11) 1.02876(8) 0.37632(4) 0.0305(2) Uani 1 1 d . . .
Si3 Si 0.56772(10) 0.87766(8) 0.16139(4) 0.0291(2) Uani 1 1 d . . .
Si4 Si 0.31785(11) 0.78157(9) 0.14979(4) 0.0363(2) Uani 1 1 d . . .
Si5 Si 0.20774(12) 1.32080(8) 0.14420(5) 0.0364(2) Uani 1 1 d . . .
Si6 Si -0.02041(13) 1.23620(10) 0.08774(5) 0.0483(3) Uani 1 1 d D . .
Si7 Si 0.54707(12) 0.57477(8) 0.33883(5) 0.0390(2) Uani 1 1 d . . .
Si8 Si 0.20869(13) 0.67282(9) 0.37607(5) 0.0458(3) Uani 1 1 d . . .
C1 C -0.0606(4) 1.1007(4) 0.26712(16) 0.0485(10) Uani 1 1 d . . .
H1A H -0.0362 1.1503 0.2353 0.073 Uiso 1 1 calc R . .
H1B H -0.1705 1.1307 0.2784 0.073 Uiso 1 1 calc R . .
H1C H -0.0321 1.0220 0.2521 0.073 Uiso 1 1 calc R . .
C2 C 0.0218(5) 1.2582(3) 0.3489(2) 0.0559(11) Uani 1 1 d . . .
H2A H 0.0791 1.2645 0.3832 0.084 Uiso 1 1 calc R . .
H2B H -0.0872 1.3013 0.3576 0.084 Uiso 1 1 calc R . .
H2C H 0.0584 1.2902 0.3122 0.084 Uiso 1 1 calc R . .
C3 C -0.0566(4) 1.0489(3) 0.40282(16) 0.0490(10) Uani 1 1 d . . .
H3A H -0.0425 0.9673 0.3981 0.073 Uiso 1 1 calc R . .
H3B H -0.1657 1.0952 0.4029 0.073 Uiso 1 1 calc R . .
H3C H -0.0169 1.0589 0.4412 0.073 Uiso 1 1 calc R . .
C4 C 0.4520(5) 1.1497(3) 0.36013(17) 0.0475(10) Uani 1 1 d . . .
H4A H 0.5134 1.1357 0.3215 0.071 Uiso 1 1 calc R . .
H4B H 0.5164 1.1514 0.3928 0.071 Uiso 1 1 calc R . .
H4C H 0.3680 1.2239 0.3578 0.071 Uiso 1 1 calc R . .
C5 C 0.2806(5) 1.0536(4) 0.45769(16) 0.0551(11) Uani 1 1 d . . .
H5A H 0.1911 1.1247 0.4588 0.083 Uiso 1 1 calc R . .
H5B H 0.3557 1.0604 0.4846 0.083 Uiso 1 1 calc R . .
H5C H 0.2493 0.9882 0.4712 0.083 Uiso 1 1 calc R . .
C6 C 0.5414(4) 0.8891(3) 0.38122(17) 0.0417(9) Uani 1 1 d . . .
H6A H 0.5075 0.8280 0.3997 0.063 Uiso 1 1 calc R . .
H6B H 0.6169 0.9010 0.4061 0.063 Uiso 1 1 calc R . .
H6C H 0.5876 0.8665 0.3404 0.063 Uiso 1 1 calc R . .
C7 C 0.5257(4) 0.9913(3) 0.09642(16) 0.0458(9) Uani 1 1 d . . .
H7A H 0.5202 0.9548 0.0586 0.069 Uiso 1 1 calc R . .
H7B H 0.6075 1.0240 0.0916 0.069 Uiso 1 1 calc R . .
H7C H 0.4280 1.0530 0.1060 0.069 Uiso 1 1 calc R . .
C8 C 0.6634(4) 0.9336(3) 0.21986(16) 0.0434(9) Uani 1 1 d . . .
H8A H 0.5854 0.9928 0.2442 0.065 Uiso 1 1 calc R . .
H8B H 0.7347 0.9672 0.1990 0.065 Uiso 1 1 calc R . .
H8C H 0.7194 0.8696 0.2464 0.065 Uiso 1 1 calc R . .
C9 C 0.7189(4) 0.7412(3) 0.12914(17) 0.0487(10) Uani 1 1 d . . .
H9A H 0.7506 0.6828 0.1616 0.073 Uiso 1 1 calc R . .
H9B H 0.8076 0.7595 0.1120 0.073 Uiso 1 1 calc R . .
H9C H 0.6761 0.7113 0.0973 0.073 Uiso 1 1 calc R . .
C10 C 0.3387(6) 0.8049(5) 0.06440(18) 0.0786(16) Uani 1 1 d . . .
H10A H 0.2930 0.8874 0.0545 0.118 Uiso 1 1 calc R . .
H10B H 0.2865 0.7620 0.0439 0.118 Uiso 1 1 calc R . .
H10C H 0.4473 0.7774 0.0509 0.118 Uiso 1 1 calc R . .
C11 C 0.1063(5) 0.8226(6) 0.1700(3) 0.095(2) Uani 1 1 d . . .
H11A H 0.0892 0.8115 0.2137 0.143 Uiso 1 1 calc R . .
H11B H 0.0655 0.7739 0.1479 0.143 Uiso 1 1 calc R . .
H11C H 0.0542 0.9038 0.1588 0.143 Uiso 1 1 calc R . .
C12 C 0.4062(6) 0.6200(4) 0.1646(2) 0.0804(16) Uani 1 1 d . . .
H12A H 0.5172 0.5953 0.1561 0.121 Uiso 1 1 calc R . .
H12B H 0.3633 0.5791 0.1382 0.121 Uiso 1 1 calc R . .
H12C H 0.3838 0.6024 0.2071 0.121 Uiso 1 1 calc R . .
C13 C 0.3156(5) 1.3478(4) 0.07178(18) 0.0596(12) Uani 1 1 d . . .
H13A H 0.3832 1.2738 0.0553 0.089 Uiso 1 1 calc R . .
H13B H 0.3767 1.3946 0.0810 0.089 Uiso 1 1 calc R . .
H13C H 0.2424 1.3889 0.0418 0.089 Uiso 1 1 calc R . .
C14 C 0.0785(6) 1.4668(4) 0.1755(2) 0.0759(14) Uani 1 1 d . . .
H14A H 0.0165 1.5127 0.1433 0.114 Uiso 1 1 calc R . .
H14B H 0.1415 1.5079 0.1900 0.114 Uiso 1 1 calc R . .
H14C H 0.0112 1.4545 0.2092 0.114 Uiso 1 1 calc R . .
C15 C 0.3623(5) 1.2600(4) 0.20268(18) 0.0510(10) Uani 1 1 d . . .
H15A H 0.3138 1.2476 0.2419 0.076 Uiso 1 1 calc R . .
H15B H 0.4144 1.3152 0.2073 0.076 Uiso 1 1 calc R . .
H15C H 0.4368 1.1865 0.1884 0.076 Uiso 1 1 calc R . .
C16 C 0.0819(11) 1.1494(13) 0.0163(4) 0.055(2) Uani 0.390(10) 1 d PDU A 1
H16A H 0.0067 1.1558 -0.0136 0.083 Uiso 0.390(10) 1 calc PR A 1
H16B H 0.1317 1.0681 0.0277 0.083 Uiso 0.390(10) 1 calc PR A 1
H16C H 0.1590 1.1806 -0.0014 0.083 Uiso 0.390(10) 1 calc PR A 1
C17 C -0.1218(18) 1.3902(5) 0.0581(8) 0.076(3) Uani 0.390(10) 1 d PDU A 1
H17A H -0.1770 1.4393 0.0920 0.113 Uiso 0.390(10) 1 calc PR A 1
H17B H -0.1942 1.3892 0.0284 0.113 Uiso 0.390(10) 1 calc PR A 1
H17C H -0.0460 1.4209 0.0386 0.113 Uiso 0.390(10) 1 calc PR A 1
C18 C -0.1782(13) 1.1761(14) 0.1131(5) 0.053(2) Uani 0.390(10) 1 d PDU A 1
H18A H -0.1333 1.0923 0.1195 0.079 Uiso 0.390(10) 1 calc PR A 1
H18B H -0.2522 1.1929 0.0817 0.079 Uiso 0.390(10) 1 calc PR A 1
H18C H -0.2302 1.2122 0.1511 0.079 Uiso 0.390(10) 1 calc PR A 1
C16' C -0.020(2) 1.3140(15) 0.0116(5) 0.055(2) Uani 0.183(5) 1 d PD A 2
H16D H 0.0445 1.3615 0.0125 0.083 Uiso 0.183(5) 1 calc PR A 2
H16E H -0.1246 1.3634 0.0036 0.083 Uiso 0.183(5) 1 calc PR A 2
H16F H 0.0204 1.2571 -0.0206 0.083 Uiso 0.183(5) 1 calc PR A 2
C17' C -0.1956(17) 1.3335(15) 0.1355(8) 0.076(3) Uani 0.183(5) 1 d PD A 2
H17D H -0.2110 1.2920 0.1727 0.113 Uiso 0.183(5) 1 calc PR A 2
H17E H -0.2865 1.3540 0.1120 0.113 Uiso 0.183(5) 1 calc PR A 2
H17F H -0.1782 1.4040 0.1459 0.113 Uiso 0.183(5) 1 calc PR A 2
C18' C -0.061(2) 1.0990(10) 0.0741(9) 0.053(2) Uani 0.183(5) 1 d PD A 2
H18D H -0.0161 1.0687 0.0342 0.079 Uiso 0.183(5) 1 calc PR A 2
H18E H -0.1722 1.1166 0.0754 0.079 Uiso 0.183(5) 1 calc PR A 2
H18F H -0.0172 1.0412 0.1056 0.079 Uiso 0.183(5) 1 calc PR A 2
C19 C 0.7018(5) 0.6151(3) 0.29317(19) 0.0547(11) Uani 1 1 d . . .
H19A H 0.6714 0.6361 0.2516 0.082 Uiso 1 1 calc R . .
H19B H 0.7979 0.5491 0.2925 0.082 Uiso 1 1 calc R . .
H19C H 0.7159 0.6808 0.3119 0.082 Uiso 1 1 calc R . .
C20 C 0.6102(6) 0.5432(4) 0.4198(2) 0.0760(15) Uani 1 1 d . . .
H20A H 0.6041 0.6152 0.4385 0.114 Uiso 1 1 calc R . .
H20B H 0.7157 0.4890 0.4191 0.114 Uiso 1 1 calc R . .
H20C H 0.5430 0.5091 0.4434 0.114 Uiso 1 1 calc R . .
C21 C 0.5607(5) 0.4297(3) 0.3065(2) 0.0709(14) Uani 1 1 d . . .
H21A H 0.5043 0.4434 0.2696 0.106 Uiso 1 1 calc R . .
H21B H 0.5165 0.3879 0.3367 0.106 Uiso 1 1 calc R . .
H21C H 0.6682 0.3836 0.2968 0.106 Uiso 1 1 calc R . .
C22 C 0.0256(5) 0.7563(4) 0.3369(2) 0.0726(14) Uani 1 1 d . . .
H22A H 0.0251 0.8340 0.3256 0.109 Uiso 1 1 calc R . .
H22B H -0.0633 0.7621 0.3646 0.109 Uiso 1 1 calc R . .
H22C H 0.0212 0.7157 0.3003 0.109 Uiso 1 1 calc R . .
C23 C 0.1883(6) 0.7322(4) 0.45577(19) 0.0733(14) Uani 1 1 d . . .
H23A H 0.2765 0.6862 0.4783 0.110 Uiso 1 1 calc R . .
H23B H 0.0944 0.7283 0.4769 0.110 Uiso 1 1 calc R . .
H23C H 0.1836 0.8127 0.4530 0.110 Uiso 1 1 calc R . .
C24 C 0.2046(6) 0.5185(4) 0.3866(3) 0.098(2) Uani 1 1 d . . .
H24A H 0.2065 0.4858 0.3469 0.147 Uiso 1 1 calc R . .
H24B H 0.1112 0.5206 0.4105 0.147 Uiso 1 1 calc R . .
H24C H 0.2940 0.4705 0.4079 0.147 Uiso 1 1 calc R . .
C16" C -0.062(3) 1.3712(12) 0.0362(9) 0.055(2) Uani 0.206(10) 1 d PD A 3
H16G H -0.0838 1.4395 0.0611 0.083 Uiso 0.206(10) 1 calc PR A 3
H16H H -0.1512 1.3797 0.0131 0.083 Uiso 0.206(10) 1 calc PR A 3
H16I H 0.0267 1.3634 0.0081 0.083 Uiso 0.206(10) 1 calc PR A 3
C17" C -0.2129(14) 1.234(2) 0.1215(9) 0.076(3) Uani 0.206(10) 1 d PD A 3
H17G H -0.1977 1.1634 0.1457 0.113 Uiso 0.206(10) 1 calc PR A 3
H17H H -0.2793 1.2374 0.0887 0.113 Uiso 0.206(10) 1 calc PR A 3
H17I H -0.2607 1.3015 0.1475 0.113 Uiso 0.206(10) 1 calc PR A 3
C18" C 0.058(2) 1.1075(13) 0.0337(9) 0.053(2) Uani 0.206(10) 1 d PD A 3
H18G H 0.1564 1.1053 0.0145 0.079 Uiso 0.206(10) 1 calc PR A 3
H18H H -0.0146 1.1163 0.0023 0.079 Uiso 0.206(10) 1 calc PR A 3
H18I H 0.0706 1.0355 0.0567 0.079 Uiso 0.206(10) 1 calc PR A 3
C16# C 0.0609(18) 1.2170(17) 0.0054(3) 0.055(2) Uani 0.239(7) 1 d PD A 4
H16J H 0.1213 1.2672 -0.0035 0.083 Uiso 0.239(7) 1 calc PR A 4
H16K H -0.0232 1.2377 -0.0218 0.083 Uiso 0.239(7) 1 calc PR A 4
H16L H 0.1263 1.1364 -0.0008 0.083 Uiso 0.239(7) 1 calc PR A 4
C17# C -0.1842(16) 1.3819(8) 0.0910(9) 0.076(3) Uani 0.239(7) 1 d PD A 4
H17J H -0.2464 1.3865 0.1291 0.113 Uiso 0.239(7) 1 calc PR A 4
H17K H -0.2479 1.3894 0.0567 0.113 Uiso 0.239(7) 1 calc PR A 4
H17L H -0.1421 1.4444 0.0888 0.113 Uiso 0.239(7) 1 calc PR A 4
C18# C -0.112(2) 1.1206(12) 0.1039(8) 0.053(2) Uani 0.239(7) 1 d PD A 4
H18J H -0.0325 1.0439 0.1008 0.079 Uiso 0.239(7) 1 calc PR A 4
H18K H -0.1878 1.1285 0.0742 0.079 Uiso 0.239(7) 1 calc PR A 4
H18L H -0.1615 1.1303 0.1449 0.079 Uiso 0.239(7) 1 calc PR A 4

loop_
_atom_site_aniso_label
_atom_site_aniso_U_11
_atom_site_aniso_U_22
_atom_site_aniso_U_33
_atom_site_aniso_U_23
_atom_site_aniso_U_13
_atom_site_aniso_U_12
Ca1 0.0325(4) 0.0244(3) 0.0294(3) 0.0011(3) -0.0031(3) -0.0027(3)
Mg1 0.0220(6) 0.0213(5) 0.0275(5) -0.0007(4) -0.0004(4) -0.0058(4)
N1 0.0225(14) 0.0240(14) 0.0267(13) -0.0046(10) -0.0010(11) -0.0049(11)
N2 0.0204(14) 0.0262(14) 0.0294(14) -0.0032(10) 0.0002(11) -0.0065(11)
N3 0.0283(15) 0.0297(15) 0.0372(15) 0.0050(11) -0.0043(12) -0.0077(12)
N4 0.0295(16) 0.0261(15) 0.0419(16) 0.0013(12) 0.0003(12) -0.0084(12)
Si1 0.0228(5) 0.0326(5) 0.0330(5) -0.0032(4) 0.0001(4) -0.0048(4)
Si2 0.0285(5) 0.0328(5) 0.0283(5) -0.0072(4) -0.0046(4) -0.0069(4)
Si3 0.0197(5) 0.0313(5) 0.0323(5) -0.0017(4) 0.0032(4) -0.0048(4)
Si4 0.0299(5) 0.0437(6) 0.0369(5) -0.0120(4) -0.0021(4) -0.0133(5)
Si5 0.0332(6) 0.0272(5) 0.0446(6) 0.0021(4) 0.0001(4) -0.0062(4)
Si6 0.0388(6) 0.0530(7) 0.0556(7) 0.0218(5) -0.0204(5) -0.0184(5)
Si7 0.0349(6) 0.0267(5) 0.0491(6) 0.0044(4) -0.0015(5) -0.0038(4)
Si8 0.0380(6) 0.0353(6) 0.0616(7) 0.0062(5) 0.0072(5) -0.0123(5)
C1 0.032(2) 0.067(3) 0.047(2) 0.0036(19) -0.0074(17) -0.0167(19)
C2 0.038(2) 0.033(2) 0.086(3) -0.012(2) -0.004(2) 0.0025(18)
C3 0.037(2) 0.054(3) 0.045(2) -0.0046(18) 0.0109(17) -0.0054(19)
C4 0.052(3) 0.043(2) 0.054(2) -0.0087(17) -0.0156(19) -0.0201(19)
C5 0.049(3) 0.079(3) 0.033(2) -0.0164(19) -0.0059(18) -0.015(2)
C6 0.030(2) 0.042(2) 0.048(2) -0.0060(16) -0.0133(16) -0.0031(16)
C7 0.040(2) 0.051(2) 0.042(2) 0.0026(17) 0.0063(17) -0.0130(18)
C8 0.032(2) 0.051(2) 0.049(2) -0.0006(17) 0.0004(16) -0.0159(18)
C9 0.030(2) 0.053(2) 0.052(2) -0.0114(18) 0.0095(17) -0.0012(18)
C10 0.089(4) 0.128(5) 0.039(2) -0.011(3) -0.014(2) -0.059(4)
C11 0.040(3) 0.151(6) 0.107(4) -0.066(4) 0.012(3) -0.045(3)
C12 0.100(4) 0.043(3) 0.107(4) -0.014(3) -0.033(3) -0.030(3)
C13 0.065(3) 0.059(3) 0.059(3) 0.012(2) 0.002(2) -0.030(2)
C14 0.063(3) 0.037(3) 0.117(4) -0.011(2) 0.011(3) -0.007(2)
C15 0.050(3) 0.051(2) 0.059(3) -0.0006(19) -0.013(2) -0.025(2)
C16 0.054(4) 0.069(5) 0.039(3) 0.017(3) -0.010(3) -0.018(4)
C17 0.069(5) 0.075(4) 0.082(5) 0.017(4) -0.022(4) -0.023(4)
C18 0.044(4) 0.062(4) 0.053(4) 0.004(3) -0.017(3) -0.018(3)
C16' 0.054(4) 0.069(5) 0.039(3) 0.017(3) -0.010(3) -0.018(4)
C17' 0.069(5) 0.075(4) 0.082(5) 0.017(4) -0.022(4) -0.023(4)
C18' 0.044(4) 0.062(4) 0.053(4) 0.004(3) -0.017(3) -0.018(3)
C19 0.042(2) 0.042(2) 0.072(3) -0.0039(19) 0.011(2) -0.0068(19)
C20 0.070(3) 0.067(3) 0.063(3) 0.017(2) -0.009(2) 0.010(3)
C21 0.061(3) 0.032(2) 0.110(4) -0.006(2) -0.002(3) -0.004(2)
C22 0.040(3) 0.074(3) 0.104(4) -0.005(3) -0.006(2) -0.020(2)
C23 0.071(3) 0.073(3) 0.057(3) 0.008(2) 0.016(2) -0.007(3)
C24 0.083(4) 0.055(3) 0.157(6) 0.011(3) 0.034(4) -0.035(3)
C16" 0.054(4) 0.069(5) 0.039(3) 0.017(3) -0.010(3) -0.018(4)
C17" 0.069(5) 0.075(4) 0.082(5) 0.017(4) -0.022(4) -0.023(4)
C18" 0.044(4) 0.062(4) 0.053(4) 0.004(3) -0.017(3) -0.018(3)
C16# 0.054(4) 0.069(5) 0.039(3) 0.017(3) -0.010(3) -0.018(4)
C17# 0.069(5) 0.075(4) 0.082(5) 0.017(4) -0.022(4) -0.023(4)
C18# 0.044(4) 0.062(4) 0.053(4) 0.004(3) -0.017(3) -0.018(3)

loop_
_atom_type_symbol
_atom_type_description
_atom_type_scat_dispersion_real
_atom_type_scat_dispersion_imag
_atom_type_scat_source
C C 0.0033 0.0016 'International Tables Vol C Tables 4.2.6.8 and 6.1.1.4'
H H 0.0000 0.0000 'International Tables Vol C Tables 4.2.6.8 and 6.1.1.4'
N N 0.0061 0.0033 'International Tables Vol C Tables 4.2.6.8 and 6.1.1.4'
Mg Mg 0.0486 0.0363 'International Tables Vol C Tables 4.2.6.8 and 6.1.1.4'
Si Si 0.0817 0.0704 'International Tables Vol C Tables 4.2.6.8 and 6.1.1.4'
Ca Ca 0.2262 0.3064 'International Tables Vol C Tables 4.2.6.8 and 6.1.1.4'

loop_
_geom_angle_atom_site_label_1
_geom_angle_atom_site_label_2
_geom_angle_atom_site_label_3
_geom_angle
N3 Ca1 N2 132.97(9)
N3 Ca1 N1 143.04(9)
N2 Ca1 N1 82.33(8)
N4 Mg1 N2 127.21(11)
N4 Mg1 N1 130.11(11)
N2 Mg1 N1 101.24(10)
Si1 N1 Si2 113.77(14)
Si1 N1 Mg1 130.31(14)
Si2 N1 Mg1 104.32(12)
Si1 N1 Ca1 93.09(10)
Si2 N1 Ca1 129.00(12)
Mg1 N1 Ca1 86.35(8)
Si3 N2 Si4 114.46(14)
Si3 N2 Mg1 122.94(13)
Si4 N2 Mg1 111.34(12)
Si3 N2 Ca1 98.45(11)
Si4 N2 Ca1 117.25(12)
Mg1 N2 Ca1 89.05(9)
Si5 N3 Si6 122.81(15)
Si5 N3 Ca1 103.70(13)
Si6 N3 Ca1 133.33(15)
Si8 N4 Si7 119.87(15)
Si8 N4 Mg1 120.02(15)
Si7 N4 Mg1 119.44(15)
N1 Si1 C3 117.66(15)
N1 Si1 C2 111.88(15)
C3 Si1 C2 107.71(18)
N1 Si1 C1 109.31(15)
C3 Si1 C1 104.95(17)
C2 Si1 C1 104.31(19)
N1 Si2 C6 109.51(14)
N1 Si2 C4 115.33(14)
C6 Si2 C4 106.31(18)
N1 Si2 C5 115.13(15)
C6 Si2 C5 104.68(18)
C4 Si2 C5 105.00(18)
N2 Si3 C8 110.42(14)
N2 Si3 C9 116.63(15)
C8 Si3 C9 106.54(17)
N2 Si3 C7 110.48(15)
C8 Si3 C7 105.62(17)
C9 Si3 C7 106.49(17)
N2 Si4 C11 109.56(18)
N2 Si4 C12 112.79(17)
C11 Si4 C12 106.7(3)
N2 Si4 C10 114.61(17)
C11 Si4 C10 106.2(2)
C12 Si4 C10 106.5(2)
N3 Si5 C13 115.62(17)
N3 Si5 C14 114.69(18)
C13 Si5 C14 108.4(2)
N3 Si5 C15 107.32(15)
C13 Si5 C15 105.05(19)
C14 Si5 C15 104.8(2)
N3 Si6 C16' 121.9(6)
N3 Si6 C18' 115.0(6)
C16' Si6 C18' 107.6(4)
N3 Si6 C17" 116.2(7)
N3 Si6 C16# 112.9(5)
N3 Si6 C18 116.6(3)
N3 Si6 C18# 109.9(5)
C16# Si6 C18# 106.3(3)
N3 Si6 C17# 114.2(6)
C16# Si6 C17# 106.6(3)
C18# Si6 C17# 106.4(3)
N3 Si6 C17 115.9(4)
C18 Si6 C17 106.1(3)
N3 Si6 C16" 114.5(6)
C17" Si6 C16" 106.6(4)
N3 Si6 C18" 107.2(5)
C17" Si6 C18" 106.2(4)
C16" Si6 C18" 105.2(3)
N3 Si6 C17' 98.5(7)
C16' Si6 C17' 106.0(4)
C18' Si6 C17' 105.9(4)
N4 Si7 C19 110.93(16)
N4 Si7 C20 113.01(18)
C19 Si7 C20 106.7(2)
N4 Si7 C21 114.94(18)
C19 Si7 C21 104.2(2)
C20 Si7 C21 106.3(2)
N4 Si8 C23 111.88(19)
N4 Si8 C22 110.60(18)
C23 Si8 C22 107.7(2)
N4 Si8 C24 115.62(19)
C23 Si8 C24 105.9(2)
C22 Si8 C24 104.5(2)
Si1 C1 H1A 109.5
Si1 C1 H1B 109.5
H1A C1 H1B 109.5
Si1 C1 H1C 109.5
H1A C1 H1C 109.5
H1B C1 H1C 109.5
Si1 C2 H2A 109.5
Si1 C2 H2B 109.5
H2A C2 H2B 109.5
Si1 C2 H2C 109.5
H2A C2 H2C 109.5
H2B C2 H2C 109.5
Si1 C3 H3A 109.5
Si1 C3 H3B 109.5
H3A C3 H3B 109.5
Si1 C3 H3C 109.5
H3A C3 H3C 109.5
H3B C3 H3C 109.5
Si2 C4 H4A 109.5
Si2 C4 H4B 109.5
H4A C4 H4B 109.5
Si2 C4 H4C 109.5
H4A C4 H4C 109.5
H4B C4 H4C 109.5
Si2 C5 H5A 109.5
Si2 C5 H5B 109.5
H5A C5 H5B 109.5
Si2 C5 H5C 109.5
H5A C5 H5C 109.5
H5B C5 H5C 109.5
Si2 C6 H6A 109.5
Si2 C6 H6B 109.5
H6A C6 H6B 109.5
Si2 C6 H6C 109.5
H6A C6 H6C 109.5
H6B C6 H6C 109.5
Si3 C7 H7A 109.5
Si3 C7 H7B 109.5
H7A C7 H7B 109.5
Si3 C7 H7C 109.5
H7A C7 H7C 109.5
H7B C7 H7C 109.5
Si3 C8 H8A 109.5
Si3 C8 H8B 109.5
H8A C8 H8B 109.5
Si3 C8 H8C 109.5
H8A C8 H8C 109.5
H8B C8 H8C 109.5
Si3 C9 H9A 109.5
Si3 C9 H9B 109.5
H9A C9 H9B 109.5
Si3 C9 H9C 109.5
H9A C9 H9C 109.5
H9B C9 H9C 109.5
Si4 C10 H10A 109.5
Si4 C10 H10B 109.5
H10A C10 H10B 109.5
Si4 C10 H10C 109.5
H10A C10 H10C 109.5
H10B C10 H10C 109.5
Si4 C11 H11A 109.5
Si4 C11 H11B 109.5
H11A C11 H11B 109.5
Si4 C11 H11C 109.5
H11A C11 H11C 109.5
H11B C11 H11C 109.5
Si4 C12 H12A 109.5
Si4 C12 H12B 109.5
H12A C12 H12B 109.5
Si4 C12 H12C 109.5
H12A C12 H12C 109.5
H12B C12 H12C 109.5
Si5 C13 H13A 109.5
Si5 C13 H13B 109.5
H13A C13 H13B 109.5
Si5 C13 H13C 109.5
H13A C13 H13C 109.5
H13B C13 H13C 109.5
Si5 C14 H14A 109.5
Si5 C14 H14B 109.5
H14A C14 H14B 109.5
Si5 C14 H14C 109.5
H14A C14 H14C 109.5
H14B C14 H14C 109.5
Si5 C15 H15A 109.5
Si5 C15 H15B 109.5
H15A C15 H15B 109.5
Si5 C15 H15C 109.5
H15A C15 H15C 109.5
H15B C15 H15C 109.5
Si6 C16 H16A 109.5
Si6 C16 H16B 109.5
Si6 C16 H16C 109.5
Si6 C17 H17A 109.5
Si6 C17 H17B 109.5
Si6 C17 H17C 109.5
Si6 C18 H18A 109.5
Si6 C18 H18B 109.5
Si6 C18 H18C 109.5
Si6 C16' H16D 109.5
Si6 C16' H16E 109.5
H16D C16' H16E 109.5
Si6 C16' H16F 109.5
H16D C16' H16F 109.5
H16E C16' H16F 109.5
Si6 C17' H17D 109.5
Si6 C17' H17E 109.5
H17D C17' H17E 109.5
Si6 C17' H17F 109.5
H17D C17' H17F 109.5
H17E C17' H17F 109.5
Si6 C18' H18D 109.5
Si6 C18' H18E 109.5
H18D C18' H18E 109.5
Si6 C18' H18F 109.5
H18D C18' H18F 109.5
H18E C18' H18F 109.5
Si7 C19 H19A 109.5
Si7 C19 H19B 109.5
H19A C19 H19B 109.5
Si7 C19 H19C 109.5
H19A C19 H19C 109.5
H19B C19 H19C 109.5
Si7 C20 H20A 109.5
Si7 C20 H20B 109.5
H20A C20 H20B 109.5
Si7 C20 H20C 109.5
H20A C20 H20C 109.5
H20B C20 H20C 109.5
Si7 C21 H21A 109.5
Si7 C21 H21B 109.5
H21A C21 H21B 109.5
Si7 C21 H21C 109.5
H21A C21 H21C 109.5
H21B C21 H21C 109.5
Si8 C22 H22A 109.5
Si8 C22 H22B 109.5
H22A C22 H22B 109.5
Si8 C22 H22C 109.5
H22A C22 H22C 109.5
H22B C22 H22C 109.5
Si8 C23 H23A 109.5
Si8 C23 H23B 109.5
H23A C23 H23B 109.5
Si8 C23 H23C 109.5
H23A C23 H23C 109.5
H23B C23 H23C 109.5
Si8 C24 H24A 109.5
Si8 C24 H24B 109.5
H24A C24 H24B 109.5
Si8 C24 H24C 109.5
H24A C24 H24C 109.5
H24B C24 H24C 109.5
Si6 C16" H16G 109.5
Si6 C16" H16H 109.5
Si6 C16" H16I 109.5
Si6 C17" H17G 109.5
Si6 C17" H17H 109.5
Si6 C17" H17I 109.5
Si6 C18" H18G 109.5
Si6 C18" H18H 109.5
Si6 C18" H18I 109.5
Si6 C16# H16J 109.5
Si6 C16# H16K 109.5
Si6 C16# H16L 109.5
Si6 C17# H17J 109.5
Si6 C17# H17K 109.5
Si6 C17# H17L 109.5
Si6 C18# H18J 109.5
Si6 C18# H18K 109.5
Si6 C18# H18L 109.5

loop_
_geom_bond_atom_site_label_1
_geom_bond_atom_site_label_2
_geom_bond_distance
Ca1 N3 2.272(3)
Ca1 N2 2.467(3)
Ca1 N1 2.562(2)
Mg1 N4 1.993(3)
Mg1 N2 2.136(3)
Mg1 N1 2.147(3)
N1 Si1 1.745(3)
N1 Si2 1.749(3)
N2 Si3 1.745(3)
N2 Si4 1.749(3)
N3 Si5 1.697(3)
N3 Si6 1.700(3)
N4 Si8 1.708(3)
N4 Si7 1.723(3)
Si1 C3 1.872(4)
Si1 C2 1.882(4)
Si1 C1 1.883(4)
Si2 C6 1.867(3)
Si2 C4 1.874(4)
Si2 C5 1.879(4)
Si3 C8 1.867(4)
Si3 C9 1.869(4)
Si3 C7 1.888(3)
Si4 C11 1.849(4)
Si4 C12 1.860(4)
Si4 C10 1.865(4)
Si5 C13 1.870(4)
Si5 C14 1.873(4)
Si5 C15 1.899(4)
Si6 C16' 1.864(5)
Si6 C18' 1.866(5)
Si6 C17" 1.866(5)
Si6 C16# 1.873(5)
Si6 C18 1.873(4)
Si6 C18# 1.875(5)
Si6 C17# 1.875(5)
Si6 C17 1.878(4)
Si6 C16" 1.879(5)
Si6 C18" 1.888(5)
Si6 C17' 1.890(5)
Si7 C19 1.860(4)
Si7 C20 1.869(4)
Si7 C21 1.879(4)
Si8 C23 1.870(5)
Si8 C22 1.873(5)
Si8 C24 1.886(4)
C1 H1A 0.9600
C1 H1B 0.9600
C1 H1C 0.9600
C2 H2A 0.9600
C2 H2B 0.9600
C2 H2C 0.9600
C3 H3A 0.9600
C3 H3B 0.9600
C3 H3C 0.9600
C4 H4A 0.9600
C4 H4B 0.9600
C4 H4C 0.9600
C5 H5A 0.9600
C5 H5B 0.9600
C5 H5C 0.9600
C6 H6A 0.9600
C6 H6B 0.9600
C6 H6C 0.9600
C7 H7A 0.9600
C7 H7B 0.9600
C7 H7C 0.9600
C8 H8A 0.9600
C8 H8B 0.9600
C8 H8C 0.9600
C9 H9A 0.9600
C9 H9B 0.9600
C9 H9C 0.9600
C10 H10A 0.9600
C10 H10B 0.9600
C10 H10C 0.9600
C11 H11A 0.9600
C11 H11B 0.9600
C11 H11C 0.9600
C12 H12A 0.9600
C12 H12B 0.9600
C12 H12C 0.9600
C13 H13A 0.9600
C13 H13B 0.9600
C13 H13C 0.9600
C14 H14A 0.9600
C14 H14B 0.9600
C14 H14C 0.9600
C15 H15A 0.9600
C15 H15B 0.9600
C15 H15C 0.9600
C16 H16A 0.9600
C16 H16B 0.9600
C16 H16C 0.9600
C17 H17A 0.9600
C17 H17B 0.9600
C17 H17C 0.9600
C18 H18A 0.9600
C18 H18B 0.9600
C18 H18C 0.9600
C16' H16D 0.9600
C16' H16E 0.9600
C16' H16F 0.9600
C17' H17D 0.9600
C17' H17E 0.9600
C17' H17F 0.9600
C18' H18D 0.9600
C18' H18E 0.9600
C18' H18F 0.9600
C19 H19A 0.9600
C19 H19B 0.9600
C19 H19C 0.9600
C20 H20A 0.9600
C20 H20B 0.9600
C20 H20C 0.9600
C21 H21A 0.9600
C21 H21B 0.9600
C21 H21C 0.9600
C22 H22A 0.9600
C22 H22B 0.9600
C22 H22C 0.9600
C23 H23A 0.9600
C23 H23B 0.9600
C23 H23C 0.9600
C24 H24A 0.9600
C24 H24B 0.9600
C24 H24C 0.9600
C16" H16G 0.9600
C16" H16H 0.9600
C16" H16I 0.9600
C17" H17G 0.9600
C17" H17H 0.9600
C17" H17I 0.9600
C18" H18G 0.9600
C18" H18H 0.9600
C18" H18I 0.9600
C16# H16J 0.9600
C16# H16K 0.9600
C16# H16L 0.9600
C17# H17J 0.9600
C17# H17K 0.9600
C17# H17L 0.9600
C18# H18J 0.9600
C18# H18K 0.9600
C18# H18L 0.9600
